data_4073953
loop_
_publ_author_name
'Vujkovic, Nadia'
'Ward, Benjamin D.'
'Maisse-Fran\,cois, Aline'
'Wadepohl, Hubert'
'Mountford, Philip'
'Gade, Lutz H.'

_publ_section_title
;
 Imido-Alkyne Coupling in Titanium Complexes:&#x00A0; New Insights into
 the Alkyne Hydroamination Reaction
;
_journal_issue 23
_journal_name_full Organometallics
_journal_page_first 5522
_journal_paper_doi 10.1021/om700758v
_journal_volume 26
_journal_year 2007
_chemical_compound_source 'synthesis as described'
_chemical_formula_moiety 'C29 H41 N5 Ti1'
_chemical_formula_sum 'C29 H41 N5 Ti'
_chemical_formula_weight 507.58
_space_group_IT_number 14
_symmetry_cell_setting monoclinic
_symmetry_space_group_name_Hall '-P 2ybc'
_symmetry_space_group_name_H-M 'P 1 21/c 1'
_atom_sites_solution_hydrogens geom
_atom_sites_solution_primary direct
_audit_block_code ga_nv3
_audit_creation_date 07-06-12
_audit_creation_method CRYSTALS_ver_12.50
_cell_angle_alpha 90
_cell_angle_beta 91.32(3)
_cell_angle_gamma 90
_cell_formula_units_Z 4
_cell_length_a 10.637(2)
_cell_length_b 22.176(4)
_cell_length_c 11.572(2)
_cell_measurement_reflns_used 26059
_cell_measurement_temperature 100(2)
_cell_measurement_theta_max 30.5
_cell_measurement_theta_min 1.8
_cell_volume 2728.9(9)
_computing_cell_refinement 'SAINT (Siemens ,1995)'
_computing_data_collection 'SMART (Siemens, 1993)'
_computing_data_reduction 'SAINT (Siemens ,1995)'
_computing_molecular_graphics 'CAMERON (Watkin et al., 1996)'
_computing_publication_material 'CRYSTALS (Betteridge et al., 2003)'
_computing_structure_refinement 'CRYSTALS (Betteridge et al., 2003)'
_computing_structure_solution 'SIR97 (Altomare et al., 1999)'
_diffrn_ambient_temperature 100(2)
_diffrn_measured_fraction_theta_full 1.000
_diffrn_measured_fraction_theta_max 1.000
_diffrn_measurement_device_type 'Bruker SMART'
_diffrn_measurement_method '\f & \w scans'
_diffrn_radiation_monochromator graphite
_diffrn_radiation_type 'Mo K\a'
_diffrn_radiation_wavelength 0.71073
_diffrn_reflns_av_R_equivalents 0.0505
_diffrn_reflns_limit_h_max 15
_diffrn_reflns_limit_h_min -15
_diffrn_reflns_limit_k_max 31
_diffrn_reflns_limit_k_min 0
_diffrn_reflns_limit_l_max 16
_diffrn_reflns_limit_l_min 0
_diffrn_reflns_number 26059
_diffrn_reflns_theta_full 30.508
_diffrn_reflns_theta_max 30.508
_diffrn_reflns_theta_min 1.837
_diffrn_standards_decay_% 0.00
_diffrn_standards_interval_count 0
_diffrn_standards_interval_time 0
_diffrn_standards_number 0
_exptl_absorpt_coefficient_mu 0.340
_exptl_absorpt_correction_T_max 0.97
_exptl_absorpt_correction_T_min 0.95
_exptl_absorpt_correction_type multi-scan
_exptl_absorpt_process_details 'SADABS (Siemens, 1996)'
_exptl_crystal_colour brown
_exptl_crystal_density_diffrn 1.235
_exptl_crystal_description irregular
_exptl_crystal_F_000 1088
_exptl_crystal_size_max 0.25
_exptl_crystal_size_mid 0.15
_exptl_crystal_size_min 0.10
_refine_diff_density_max 0.83
_refine_diff_density_min -0.87
_refine_ls_extinction_method None
_refine_ls_goodness_of_fit_ref 0.9674
_refine_ls_hydrogen_treatment constr
_refine_ls_matrix_type full
_refine_ls_number_parameters 316
_refine_ls_number_reflns 8313
_refine_ls_number_restraints 0
_refine_ls_R_factor_all 0.0823
_refine_ls_R_factor_gt 0.0561
_refine_ls_shift/su_max 0.000341
_refine_ls_structure_factor_coef Fsqd
_refine_ls_weighting_details
;
 p=(max(Fo^2^,0) + 2Fc^2^)/3 
 Method = SHELXL 97 (Sheldrick, 1997) 
 w=1/[sigma^2^(F^2^) + 0.08 + 3.34p] 
;
_refine_ls_weighting_scheme calc
_refine_ls_wR_factor_all 0.1605
_refine_ls_wR_factor_gt 0.1411
_refine_ls_wR_factor_ref 0.1605
_reflns_limit_h_max 15
_reflns_limit_h_min -15
_reflns_limit_k_max 31
_reflns_limit_k_min 0
_reflns_limit_l_max 16
_reflns_limit_l_min 0
_reflns_number_gt 5924
_reflns_number_total 8335
_reflns_threshold_expression I>2.00u(I)
_cod_data_source_file om700758v-file001.cif
_cod_data_source_block 2b
_cod_depositor_comments
;
The following automatic conversions were performed:

'_symmetry_cell_setting' value 'Monoclinic' changed to 'monoclinic'
according to /home/saulius/struct/CIF-dictionaries/cif_core.dic
dictionary named 'cif_core.dic' version 2.4.1 from 2010-06-29.

Automatic conversion script
Id: cif_fix_values 1715 2011-07-08 13:25:40Z adriana 
;
_cod_original_cell_volume 2729.1(9)
_cod_original_sg_symbol_H-M 'P 1 21/c 1 '
_cod_original_formula_sum 'C29 H41 N5 Ti1'
_cod_database_code 4073953

loop_
_symmetry_equiv_pos_as_xyz
x,y,z
-x,-y,-z
-x,y+1/2,-z+1/2
x,-y+1/2,z+1/2

loop_
_atom_site_label
_atom_site_type_symbol
_atom_site_fract_x
_atom_site_fract_y
_atom_site_fract_z
_atom_site_U_iso_or_equiv
_atom_site_occupancy
_atom_site_adp_type
_atom_site_refinement_flags_posn
Ti1 Ti 0.20341(3) 0.113379(15) 0.66767(3) 0.0129 1.0000 Uani .
N1 N 0.17772(18) 0.07574(8) 0.51840(15) 0.0190 1.0000 Uani .
N2 N 0.37197(16) 0.08270(8) 0.68886(15) 0.0184 1.0000 Uani .
N3 N -0.00150(16) 0.14645(7) 0.65569(14) 0.0148 1.0000 Uani .
N4 N 0.23610(16) 0.20120(7) 0.68652(14) 0.0148 1.0000 Uani .
N5 N 0.14565(16) 0.08828(7) 0.82068(14) 0.0143 1.0000 Uani .
C1 C 0.1732(4) 0.01269(11) 0.4844(2) 0.0428 1.0000 Uani .
C2 C 0.1807(2) 0.11353(10) 0.41655(19) 0.0222 1.0000 Uani .
C3 C 0.4522(2) 0.04973(12) 0.6110(2) 0.0308 1.0000 Uani .
C4 C 0.4384(2) 0.09291(13) 0.7983(2) 0.0318 1.0000 Uani .
C5 C 0.05983(18) 0.19623(8) 0.83324(16) 0.0142 1.0000 Uani .
C6 C 0.0101(2) 0.23672(9) 0.92930(18) 0.0205 1.0000 Uani .
C7 C -0.04114(18) 0.18140(8) 0.74366(17) 0.0150 1.0000 Uani .
C8 C -0.1654(2) 0.20089(9) 0.7477(2) 0.0212 1.0000 Uani .
C9 C -0.2510(2) 0.18364(11) 0.6613(2) 0.0254 1.0000 Uani .
C10 C -0.2105(2) 0.14681(11) 0.5734(2) 0.0237 1.0000 Uani .
C11 C -0.0852(2) 0.12991(9) 0.57323(18) 0.0180 1.0000 Uani .
C12 C 0.16540(19) 0.23254(9) 0.77530(17) 0.0160 1.0000 Uani .
C13 C 0.32663(18) 0.23658(9) 0.63369(17) 0.0157 1.0000 Uani .
C14 C 0.40080(18) 0.21149(9) 0.54603(17) 0.0172 1.0000 Uani .
C15 C 0.49025(19) 0.24524(10) 0.48918(18) 0.0194 1.0000 Uani .
C16 C 0.5642(2) 0.21799(12) 0.3928(2) 0.0261 1.0000 Uani .
C17 C 0.50938(19) 0.30564(10) 0.5199(2) 0.0219 1.0000 Uani .
C18 C 0.4379(2) 0.33211(10) 0.60559(19) 0.0206 1.0000 Uani .
C19 C 0.4577(2) 0.39774(10) 0.6377(2) 0.0288 1.0000 Uani .
C20 C 0.34690(19) 0.29790(9) 0.66086(18) 0.0185 1.0000 Uani .
C21 C 0.10713(19) 0.13804(9) 0.89502(17) 0.0157 1.0000 Uani .
C22 C 0.16229(17) 0.03324(9) 0.87756(16) 0.0140 1.0000 Uani .
C23 C 0.16847(18) 0.02790(9) 0.99910(17) 0.0155 1.0000 Uani .
C24 C 0.18605(18) -0.02799(9) 1.05192(17) 0.0168 1.0000 Uani .
C25 C 0.1904(2) -0.03177(11) 1.18236(18) 0.0236 1.0000 Uani .
C26 C 0.19659(19) -0.07954(9) 0.98476(18) 0.0178 1.0000 Uani .
C27 C 0.1888(2) -0.07588(9) 0.86395(19) 0.0200 1.0000 Uani .
C28 C 0.1943(3) -0.13259(10) 0.7922(2) 0.0309 1.0000 Uani .
C29 C 0.1716(2) -0.01994(9) 0.81260(18) 0.0192 1.0000 Uani .
H11 H 0.1712 -0.0134 0.5549 0.0551 1.0000 Uiso R
H12 H 0.2498 0.0030 0.4394 0.0551 1.0000 Uiso R
H13 H 0.0963 0.0051 0.4353 0.0551 1.0000 Uiso R
H21 H 0.1831 0.1568 0.4407 0.0286 1.0000 Uiso R
H22 H 0.2572 0.1040 0.3715 0.0286 1.0000 Uiso R
H23 H 0.1037 0.1061 0.3673 0.0286 1.0000 Uiso R
H31 H 0.4059 0.0428 0.5360 0.0392 1.0000 Uiso R
H32 H 0.5299 0.0738 0.5969 0.0392 1.0000 Uiso R
H33 H 0.4761 0.0101 0.6462 0.0392 1.0000 Uiso R
H41 H 0.3826 0.1155 0.8517 0.0400 1.0000 Uiso R
H42 H 0.5160 0.1171 0.7847 0.0400 1.0000 Uiso R
H43 H 0.4623 0.0533 0.8339 0.0400 1.0000 Uiso R
H61 H 0.0794 0.2455 0.9866 0.0268 1.0000 Uiso R
H62 H -0.0600 0.2156 0.9690 0.0268 1.0000 Uiso R
H63 H -0.0218 0.2754 0.8950 0.0268 1.0000 Uiso R
H81 H -0.1929 0.2272 0.8125 0.0269 1.0000 Uiso R
H91 H -0.3403 0.1976 0.6631 0.0316 1.0000 Uiso R
H101 H -0.2705 0.1330 0.5110 0.0285 1.0000 Uiso R
H111 H -0.0558 0.1039 0.5087 0.0231 1.0000 Uiso R
H121 H 0.2266 0.2456 0.8372 0.0212 1.0000 Uiso R
H122 H 0.1258 0.2689 0.7384 0.0212 1.0000 Uiso R
H141 H 0.3888 0.1681 0.5246 0.0229 1.0000 Uiso R
H161 H 0.6234 0.2487 0.3621 0.0331 1.0000 Uiso R
H162 H 0.6130 0.1826 0.4232 0.0331 1.0000 Uiso R
H163 H 0.5053 0.2044 0.3294 0.0331 1.0000 Uiso R
H171 H 0.5750 0.3299 0.4804 0.0282 1.0000 Uiso R
H191 H 0.3988 0.4091 0.7001 0.0362 1.0000 Uiso R
H192 H 0.5464 0.4039 0.6657 0.0362 1.0000 Uiso R
H193 H 0.4408 0.4235 0.5681 0.0362 1.0000 Uiso R
H201 H 0.2950 0.3173 0.7215 0.0240 1.0000 Uiso R
H211 H 0.1811 0.1492 0.9454 0.0206 1.0000 Uiso R
H212 H 0.0376 0.1230 0.9441 0.0206 1.0000 Uiso R
H231 H 0.1607 0.0649 1.0478 0.0205 1.0000 Uiso R
H251 H 0.2031 -0.0747 1.2066 0.0302 1.0000 Uiso R
H252 H 0.2614 -0.0066 1.2136 0.0302 1.0000 Uiso R
H253 H 0.1093 -0.0166 1.2132 0.0302 1.0000 Uiso R
H261 H 0.2098 -0.1196 1.0228 0.0232 1.0000 Uiso R
H281 H 0.1876 -0.1220 0.7083 0.0410 1.0000 Uiso R
H282 H 0.2758 -0.1538 0.8083 0.0410 1.0000 Uiso R
H283 H 0.1230 -0.1597 0.8126 0.0410 1.0000 Uiso R
H291 H 0.1663 -0.0173 0.7264 0.0240 1.0000 Uiso R

loop_
_atom_site_aniso_label
_atom_site_aniso_U_11
_atom_site_aniso_U_22
_atom_site_aniso_U_33
_atom_site_aniso_U_23
_atom_site_aniso_U_13
_atom_site_aniso_U_12
Ti1 0.01619(17) 0.01047(16) 0.01205(16) -0.00067(11) 0.00385(12) -0.00066(11)
N1 0.0294(9) 0.0138(7) 0.0139(8) -0.0016(6) 0.0037(7) -0.0018(6)
N2 0.0185(8) 0.0185(8) 0.0184(8) -0.0019(6) 0.0052(6) 0.0008(6)
N3 0.0181(7) 0.0102(7) 0.0160(7) 0.0011(6) 0.0025(6) -0.0013(6)
N4 0.0173(7) 0.0120(7) 0.0153(7) -0.0016(6) 0.0052(6) -0.0028(6)
N5 0.0180(7) 0.0108(7) 0.0141(7) -0.0010(5) 0.0039(6) 0.0014(6)
C1 0.094(3) 0.0161(10) 0.0184(11) -0.0028(9) 0.0001(13) -0.0105(13)
C2 0.0293(11) 0.0194(10) 0.0178(9) 0.0027(7) 0.0001(8) -0.0008(8)
C3 0.0294(12) 0.0343(13) 0.0290(12) -0.0034(10) 0.0068(10) 0.0140(10)
C4 0.0194(10) 0.0447(15) 0.0310(12) -0.0071(11) -0.0023(9) 0.0005(10)
C5 0.0168(8) 0.0117(8) 0.0142(8) -0.0010(6) 0.0041(6) -0.0008(6)
C6 0.0269(10) 0.0150(9) 0.0198(9) -0.0056(7) 0.0073(8) 0.0005(8)
C7 0.0173(8) 0.0106(8) 0.0173(8) 0.0007(6) 0.0040(7) 0.0014(6)
C8 0.0203(9) 0.0161(9) 0.0275(10) 0.0001(8) 0.0039(8) 0.0053(7)
C9 0.0179(9) 0.0244(10) 0.0340(12) 0.0070(9) 0.0000(8) 0.0056(8)
C10 0.0206(10) 0.0247(11) 0.0256(11) 0.0045(8) -0.0021(8) 0.0004(8)
C11 0.0211(9) 0.0155(9) 0.0174(9) 0.0029(7) 0.0011(7) -0.0035(7)
C12 0.0197(9) 0.0118(8) 0.0167(9) -0.0021(6) 0.0056(7) -0.0027(7)
C13 0.0170(8) 0.0153(9) 0.0149(8) 0.0009(7) -0.0002(7) -0.0015(7)
C14 0.0161(8) 0.0206(9) 0.0149(8) 0.0001(7) 0.0022(7) -0.0032(7)
C15 0.0158(9) 0.0266(10) 0.0157(9) 0.0056(8) -0.0008(7) -0.0023(7)
C16 0.0197(10) 0.0382(13) 0.0207(10) 0.0033(9) 0.0057(8) -0.0034(9)
C17 0.0147(9) 0.0257(10) 0.0253(10) 0.0080(8) 0.0002(7) -0.0059(8)
C18 0.0189(9) 0.0172(9) 0.0257(10) 0.0065(8) -0.0035(8) -0.0040(7)
C19 0.0288(11) 0.0162(10) 0.0415(14) 0.0026(9) 0.0019(10) -0.0075(8)
C20 0.0192(9) 0.0150(9) 0.0212(10) 0.0003(7) 0.0000(7) -0.0033(7)
C21 0.0200(9) 0.0126(8) 0.0148(8) -0.0008(6) 0.0055(7) -0.0001(7)
C22 0.0136(8) 0.0146(8) 0.0137(8) 0.0000(6) 0.0016(6) -0.0001(6)
C23 0.0162(8) 0.0159(8) 0.0146(8) 0.0000(7) 0.0029(7) -0.0012(7)
C24 0.0154(8) 0.0203(9) 0.0149(9) 0.0030(7) 0.0019(7) -0.0010(7)
C25 0.0304(11) 0.0248(10) 0.0155(9) 0.0060(8) 0.0021(8) -0.0011(8)
C26 0.0187(9) 0.0156(9) 0.0193(9) 0.0020(7) 0.0011(7) 0.0012(7)
C27 0.0258(10) 0.0132(9) 0.0211(10) -0.0007(7) 0.0028(8) 0.0007(7)
C28 0.0507(15) 0.0158(10) 0.0262(11) -0.0047(8) 0.0000(11) 0.0045(10)
C29 0.0276(10) 0.0154(9) 0.0148(9) -0.0002(7) 0.0019(7) 0.0011(7)

loop_
_atom_type_symbol
_atom_type_scat_dispersion_real
_atom_type_scat_dispersion_imag
_atom_type_scat_Cromer_Mann_a1
_atom_type_scat_Cromer_Mann_b1
_atom_type_scat_Cromer_Mann_a2
_atom_type_scat_Cromer_Mann_b2
_atom_type_scat_Cromer_Mann_a3
_atom_type_scat_Cromer_Mann_b3
_atom_type_scat_Cromer_Mann_a4
_atom_type_scat_Cromer_Mann_b4
_atom_type_scat_Cromer_Mann_c
_atom_type_scat_source
C 0.0033 0.0016 2.3100 20.8439 1.0200 10.2075 1.5886 0.5687 0.8650 51.6512 0.2156 'International Tables Vol C 4.2.6.8 and 6.1.1.4'
H 0.0000 0.0000 0.4930 10.5109 0.3229 26.1257 0.1402 3.1424 0.0408 57.7998 0.0030 'International Tables Vol C 4.2.6.8 and 6.1.1.4'
N 0.0061 0.0033 12.2126 0.0057 3.1322 9.8933 2.0125 28.9975 1.1663 0.5826 -11.5290 'International Tables Vol C 4.2.6.8 and 6.1.1.4'
Ti 0.2776 0.4457 9.7595 7.8508 7.3558 0.5000 1.6991 35.6338 1.9021 116.1050 1.2807 'International Tables Vol C 4.2.6.8 and 6.1.1.4'

loop_
_geom_angle_atom_site_label_1
_geom_angle_atom_site_label_2
_geom_angle_atom_site_label_3
_geom_angle
_geom_angle_publ_flag
N1 Ti1 N2 94.20(8) yes
N1 Ti1 N3 88.25(8) yes
N2 Ti1 N3 175.56(7) yes
N1 Ti1 N4 122.80(7) yes
N2 Ti1 N4 99.89(8) yes
N3 Ti1 N4 81.81(7) yes
N1 Ti1 N5 129.91(7) yes
N2 Ti1 N5 95.42(8) yes
N3 Ti1 N5 80.18(7) yes
N4 Ti1 N5 103.63(7) yes
Ti1 N1 C1 131.36(15) yes
Ti1 N1 C2 118.21(14) yes
C1 N1 C2 109.76(17) yes
Ti1 N2 C3 131.04(16) yes
Ti1 N2 C4 119.20(15) yes
C3 N2 C4 109.76(19) yes
Ti1 N3 C7 116.62(13) yes
Ti1 N3 C11 124.63(14) yes
C7 N3 C11 118.55(18) yes
Ti1 N4 C12 116.79(12) yes
Ti1 N4 C13 128.57(13) yes
C12 N4 C13 114.34(15) yes
Ti1 N5 C21 114.39(12) yes
Ti1 N5 C22 129.25(13) yes
C21 N5 C22 114.60(15) yes
N1 C1 H11 109.657 no
N1 C1 H12 109.031 no
H11 C1 H12 109.476 no
N1 C1 H13 109.710 no
H11 C1 H13 109.476 no
H12 C1 H13 109.476 no
N1 C2 H21 109.199 no
N1 C2 H22 109.599 no
H21 C2 H22 109.476 no
N1 C2 H23 109.602 no
H21 C2 H23 109.476 no
H22 C2 H23 109.476 no
N2 C3 H31 109.355 no
N2 C3 H32 109.332 no
H31 C3 H32 109.476 no
N2 C3 H33 109.712 no
H31 C3 H33 109.476 no
H32 C3 H33 109.476 no
N2 C4 H41 109.381 no
N2 C4 H42 109.391 no
H41 C4 H42 109.476 no
N2 C4 H43 109.628 no
H41 C4 H43 109.476 no
H42 C4 H43 109.476 no
C6 C5 C7 111.89(17) yes
C6 C5 C12 106.01(16) yes
C7 C5 C12 109.11(16) yes
C6 C5 C21 105.46(16) yes
C7 C5 C21 110.63(15) yes
C12 C5 C21 113.65(16) yes
C5 C6 H61 109.475 no
C5 C6 H62 109.430 no
H61 C6 H62 109.476 no
C5 C6 H63 109.494 no
H61 C6 H63 109.476 no
H62 C6 H63 109.476 no
C5 C7 N3 114.28(17) yes
C5 C7 C8 124.71(18) yes
N3 C7 C8 121.00(19) yes
C7 C8 C9 119.8(2) yes
C7 C8 H81 120.054 no
C9 C8 H81 120.164 no
C8 C9 C10 118.8(2) yes
C8 C9 H91 120.430 no
C10 C9 H91 120.720 no
C9 C10 C11 118.5(2) yes
C9 C10 H101 120.542 no
C11 C10 H101 120.934 no
C10 C11 N3 123.3(2) yes
C10 C11 H111 118.370 no
N3 C11 H111 118.367 no
C5 C12 N4 116.56(15) yes
C5 C12 H121 107.886 no
N4 C12 H121 107.728 no
C5 C12 H122 107.563 no
N4 C12 H122 107.512 no
H121 C12 H122 109.467 no
N4 C13 C14 119.73(17) yes
N4 C13 C20 123.23(18) yes
C14 C13 C20 117.02(18) yes
C13 C14 C15 121.87(19) yes
C13 C14 H141 119.045 no
C15 C14 H141 119.085 no
C14 C15 C16 120.7(2) yes
C14 C15 C17 119.5(2) yes
C16 C15 C17 119.81(19) yes
C15 C16 H161 109.511 no
C15 C16 H162 109.252 no
H161 C16 H162 109.476 no
C15 C16 H163 109.637 no
H161 C16 H163 109.476 no
H162 C16 H163 109.476 no
C15 C17 C18 120.39(19) yes
C15 C17 H171 119.831 no
C18 C17 H171 119.776 no
C17 C18 C19 120.3(2) yes
C17 C18 C20 119.5(2) yes
C19 C18 C20 120.2(2) yes
C18 C19 H191 109.521 no
C18 C19 H192 109.562 no
H191 C19 H192 109.475 no
C18 C19 H193 109.316 no
H191 C19 H193 109.476 no
H192 C19 H193 109.476 no
C13 C20 C18 121.7(2) yes
C13 C20 H201 119.176 no
C18 C20 H201 119.140 no
C5 C21 N5 116.62(16) yes
C5 C21 H211 107.711 no
N5 C21 H211 107.656 no
C5 C21 H212 107.603 no
N5 C21 H212 107.658 no
H211 C21 H212 109.467 no
N5 C22 C23 123.07(17) yes
N5 C22 C29 119.47(17) yes
C23 C22 C29 117.46(18) yes
C22 C23 C24 120.98(18) yes
C22 C23 H231 119.381 no
C24 C23 H231 119.637 no
C23 C24 C25 119.25(19) yes
C23 C24 C26 119.93(18) yes
C25 C24 C26 120.81(18) yes
C24 C25 H251 109.473 no
C24 C25 H252 109.596 no
H251 C25 H252 109.476 no
C24 C25 H253 109.331 no
H251 C25 H253 109.476 no
H252 C25 H253 109.476 no
C24 C26 C27 120.48(18) yes
C24 C26 H261 119.812 no
C27 C26 H261 119.713 no
C26 C27 C28 119.91(19) yes
C26 C27 C29 118.95(19) yes
C28 C27 C29 121.1(2) yes
C27 C28 H281 109.572 no
C27 C28 H282 109.500 no
H281 C28 H282 109.476 no
C27 C28 H283 109.328 no
H281 C28 H283 109.476 no
H282 C28 H283 109.476 no
C22 C29 C27 122.20(19) yes
C22 C29 H291 118.901 no
C27 C29 H291 118.900 no

loop_
_geom_bond_atom_site_label_1
_geom_bond_atom_site_label_2
_geom_bond_distance
_geom_bond_publ_flag
Ti1 N1 1.9322(18) yes
Ti1 N2 1.9282(18) yes
Ti1 N3 2.3009(18) yes
Ti1 N4 1.9894(17) yes
Ti1 N5 1.9680(17) yes
N1 C1 1.453(3) yes
N1 C2 1.447(3) yes
N2 C3 1.453(3) yes
N2 C4 1.454(3) yes
N3 C7 1.355(2) yes
N3 C11 1.341(3) yes
N4 C12 1.463(2) yes
N4 C13 1.394(2) yes
N5 C21 1.464(2) yes
N5 C22 1.396(2) yes
C1 H11 1.000 no
C1 H12 1.000 no
C1 H13 1.000 no
C2 H21 1.000 no
C2 H22 1.000 no
C2 H23 1.000 no
C3 H31 1.000 no
C3 H32 1.000 no
C3 H33 1.000 no
C4 H41 1.000 no
C4 H42 1.000 no
C4 H43 1.000 no
C5 C6 1.533(3) yes
C5 C7 1.512(3) yes
C5 C12 1.547(3) yes
C5 C21 1.553(3) yes
C6 H61 1.000 no
C6 H62 1.000 no
C6 H63 1.000 no
C7 C8 1.392(3) yes
C8 C9 1.391(3) yes
C8 H81 1.000 no
C9 C10 1.381(3) yes
C9 H91 1.000 no
C10 C11 1.385(3) yes
C10 H101 1.000 no
C11 H111 1.000 no
C12 H121 1.000 no
C12 H122 1.000 no
C13 C14 1.413(3) yes
C13 C20 1.411(3) yes
C14 C15 1.388(3) yes
C14 H141 1.000 no
C15 C16 1.506(3) yes
C15 C17 1.400(3) yes
C16 H161 1.000 no
C16 H162 1.000 no
C16 H163 1.000 no
C17 C18 1.393(3) yes
C17 H171 1.000 no
C18 C19 1.515(3) yes
C18 C20 1.397(3) yes
C19 H191 1.000 no
C19 H192 1.000 no
C19 H193 1.000 no
C20 H201 1.000 no
C21 H211 1.000 no
C21 H212 1.000 no
C22 C23 1.412(3) yes
C22 C29 1.403(3) yes
C23 C24 1.393(3) yes
C23 H231 1.000 no
C24 C25 1.511(3) yes
C24 C26 1.388(3) yes
C25 H251 1.000 no
C25 H252 1.000 no
C25 H253 1.000 no
C26 C27 1.401(3) yes
C26 H261 1.000 no
C27 C28 1.509(3) yes
C27 C29 1.386(3) yes
C28 H281 1.000 no
C28 H282 1.000 no
C28 H283 1.000 no
C29 H291 1.000 no
